data_1505844
loop_
_publ_author_name
'Ros, Abel'
'Magriz, Antonio'
'Dietrich, Hansj\"org'
'Fern\'andez, Rosario'
'Alvarez, Eleuterio'
'Lassaletta, Jos\'e M'

_publ_section_title
;
 Enantioselective synthesis of vicinal halohydrins via dynamic kinetic
 resolution.
;
_journal_issue 1
_journal_name_full 'Organic letters'
_journal_page_first 127
_journal_page_last 130
_journal_paper_doi 10.1021/ol052821k
_journal_volume 8
_journal_year 2006
_chemical_absolute_configuration ad
_chemical_formula_moiety 'C6 H11 Br O'
_chemical_formula_sum 'C6 H11 Br O'
_chemical_formula_weight 179.06
_chemical_name_systematic
; 
 ? 
;
_space_group_IT_number 5
_symmetry_cell_setting monoclinic
_symmetry_space_group_name_Hall 'C 2y'
_symmetry_space_group_name_H-M 'C 1 2 1'
_atom_sites_solution_hydrogens geom
_atom_sites_solution_primary direct
_atom_sites_solution_secondary difmap
_audit_creation_method SHELXL-97
_cell_angle_alpha 90.00
_cell_angle_beta 103.579(2)
_cell_angle_gamma 90.00
_cell_formula_units_Z 12
_cell_length_a 23.7316(16)
_cell_length_b 6.1829(4)
_cell_length_c 15.0644(11)
_cell_measurement_reflns_used 8024
_cell_measurement_temperature 100(2)
_cell_measurement_theta_max 29.80
_cell_measurement_theta_min 2.92
_cell_volume 2148.6(3)
_computing_cell_refinement 'SAINT+ v. 6.04 (Bruker-AXS, 2001)'
_computing_data_collection 'SMART v. 5.625 (Bruker-AXS, 2001)'
_computing_data_reduction 'SAINT+ v. 6.04 (Bruker-AXS, 2001)'
_computing_molecular_graphics 'xp program, SHELXTL v. 6.10, BRUKER, 2000'
_computing_publication_material 'XCIF program, SHELXTL v.6.10, Bruker, 2000'
_computing_structure_refinement 'SHELXL-97 (Sheldrick, 1997)'
_computing_structure_solution 'SHELXS-97 (Sheldrick, 1990)'
_diffrn_ambient_temperature 100(2)
_diffrn_detector_area_resol_mean 8.26
_diffrn_measured_fraction_theta_full 0.997
_diffrn_measured_fraction_theta_max 0.997
_diffrn_measurement_device_type 'Bruker-Nonius X8Apex II CCD area detector'
_diffrn_measurement_method 'phi and omega scans with narrow frames'
_diffrn_radiation_monochromator graphite
_diffrn_radiation_source 'fine-focus sealed tube'
_diffrn_radiation_type MoK\a
_diffrn_radiation_wavelength 0.71073
_diffrn_reflns_av_R_equivalents 0.0460
_diffrn_reflns_av_sigmaI/netI 0.0479
_diffrn_reflns_limit_h_max 33
_diffrn_reflns_limit_h_min -33
_diffrn_reflns_limit_k_max 8
_diffrn_reflns_limit_k_min -8
_diffrn_reflns_limit_l_max 21
_diffrn_reflns_limit_l_min -21
_diffrn_reflns_number 27479
_diffrn_reflns_theta_full 30.58
_diffrn_reflns_theta_max 30.58
_diffrn_reflns_theta_min 2.92
_diffrn_standards_decay_% 'no decay'
_exptl_absorpt_coefficient_mu 5.646
_exptl_absorpt_correction_T_max 0.7282
_exptl_absorpt_correction_T_min 0.5756
_exptl_absorpt_correction_type multi-scan
_exptl_absorpt_process_details
; 
 SADABS v. 2.03: Area-Detector Absorption Correction.
 (1997-2001) Bruker-AXS within SAINT+ package, v. 6.04
;
_exptl_crystal_colour colourless
_exptl_crystal_density_diffrn 1.661
_exptl_crystal_density_method 'not measured'
_exptl_crystal_description needle
_exptl_crystal_F_000 1080
_exptl_crystal_size_max 0.11
_exptl_crystal_size_mid 0.09
_exptl_crystal_size_min 0.06
_refine_diff_density_max 1.052
_refine_diff_density_min -0.527
_refine_diff_density_rms 0.100
_refine_ls_abs_structure_details 'Flack H D (1983), Acta Cryst. A39, 876-881'
_refine_ls_abs_structure_Flack 0.012(9)
_refine_ls_extinction_method none
_refine_ls_goodness_of_fit_ref 0.991
_refine_ls_hydrogen_treatment constr
_refine_ls_matrix_type full
_refine_ls_number_parameters 220
_refine_ls_number_reflns 6598
_refine_ls_number_restraints 1
_refine_ls_restrained_S_all 0.991
_refine_ls_R_factor_all 0.0463
_refine_ls_R_factor_gt 0.0307
_refine_ls_shift/su_max 0.001
_refine_ls_shift/su_mean 0.000
_refine_ls_structure_factor_coef Fsqd
_refine_ls_weighting_details 'calc w=1/[\s^2^(Fo^2^)+(0.0344P)^2^+0.0000P] where P=(Fo^2^+2Fc^2^)/3'
_refine_ls_weighting_scheme calc
_refine_ls_wR_factor_gt 0.0636
_refine_ls_wR_factor_ref 0.0692
_reflns_number_gt 5519
_reflns_number_total 6598
_reflns_threshold_expression >2sigma(I)
_cod_data_source_file ol052821ksi20051122_063420.cif
_cod_data_source_block (1S,2R)-20
_cod_depositor_comments
;
The following automatic conversions were performed:

'_symmetry_cell_setting' value 'Monoclinic' changed to 'monoclinic'
according to /home/saulius/struct/CIF-dictionaries/cif_core.dic
dictionary named 'cif_core.dic' version 2.4.1 from 2010-06-29.

Automatic conversion script
Id: cif_fix_values 1715 2011-07-08 13:25:40Z adriana 
;
_cod_original_sg_symbol_H-M C2
_cod_database_code 1505844

loop_
_symmetry_equiv_pos_as_xyz
'x, y, z'
'-x, y, -z'
'x+1/2, y+1/2, z'
'-x+1/2, y+1/2, -z'

loop_
_atom_site_label
_atom_site_type_symbol
_atom_site_fract_x
_atom_site_fract_y
_atom_site_fract_z
_atom_site_U_iso_or_equiv
_atom_site_adp_type
_atom_site_occupancy
_atom_site_symmetry_multiplicity
_atom_site_calc_flag
_atom_site_refinement_flags
Br1 Br 0.204696(12) 0.75746(5) 0.89917(2) 0.02227(7) Uani 1 1 d .
O1 O 0.07462(9) 0.5886(4) 0.84069(13) 0.0194(4) Uani 1 1 d .
H1 H 0.0684 0.6963 0.8058 0.029 Uiso 1 1 calc R
C1 C 0.09259(12) 0.6601(5) 0.9329(2) 0.0182(6) Uani 1 1 d .
H1A H 0.0574 0.7157 0.9513 0.022 Uiso 1 1 calc R
C2 C 0.13630(13) 0.8444(5) 0.9447(2) 0.0188(6) Uani 1 1 d .
H2 H 0.1175 0.9716 0.9085 0.023 Uiso 1 1 calc R
C3 C 0.15539(13) 0.9103(6) 1.0446(2) 0.0216(6) Uani 1 1 d .
H3A H 0.1223 0.9775 1.0638 0.026 Uiso 1 1 calc R
H3B H 0.1865 1.0199 1.0514 0.026 Uiso 1 1 calc R
C4 C 0.17745(14) 0.7183(5) 1.1067(2) 0.0259(7) Uani 1 1 d .
H4A H 0.2137 0.6634 1.0933 0.031 Uiso 1 1 calc R
H4B H 0.1863 0.7665 1.1712 0.031 Uiso 1 1 calc R
C5 C 0.13323(15) 0.5378(5) 1.0937(2) 0.0264(7) Uani 1 1 d .
H5A H 0.0987 0.5872 1.1144 0.032 Uiso 1 1 calc R
H5B H 0.1499 0.4124 1.1317 0.032 Uiso 1 1 calc R
C6 C 0.11473(14) 0.4674(5) 0.9931(2) 0.0230(6) Uani 1 1 d .
H6A H 0.1482 0.4025 0.9742 0.028 Uiso 1 1 calc R
H6B H 0.0839 0.3566 0.9860 0.028 Uiso 1 1 calc R
Br2 Br 0.072996(12) 0.42936(6) 0.56797(2) 0.02814(8) Uani 1 1 d .
O2 O 0.12185(8) 0.2535(4) 0.77031(13) 0.0187(4) Uani 1 1 d .
H2A H 0.1067 0.3642 0.7871 0.028 Uiso 1 1 calc R
C7 C 0.16489(12) 0.3162(4) 0.72433(19) 0.0161(6) Uani 1 1 d .
H7 H 0.1991 0.3676 0.7718 0.019 Uiso 1 1 calc R
C8 C 0.14578(12) 0.5037(5) 0.6573(2) 0.0181(6) Uani 1 1 d .
H8 H 0.1387 0.6338 0.6926 0.022 Uiso 1 1 calc R
C9 C 0.19273(12) 0.5578(5) 0.6079(2) 0.0221(6) Uani 1 1 d .
H9A H 0.2261 0.6220 0.6521 0.026 Uiso 1 1 calc R
H9B H 0.1777 0.6680 0.5606 0.026 Uiso 1 1 calc R
C10 C 0.21354(13) 0.3640(5) 0.5631(2) 0.0230(7) Uani 1 1 d .
H10A H 0.2469 0.4069 0.5379 0.028 Uiso 1 1 calc R
H10B H 0.1821 0.3135 0.5118 0.028 Uiso 1 1 calc R
C11 C 0.23188(14) 0.1785(5) 0.6317(2) 0.0214(6) Uani 1 1 d .
H11A H 0.2416 0.0496 0.5993 0.026 Uiso 1 1 calc R
H11B H 0.2671 0.2217 0.6779 0.026 Uiso 1 1 calc R
C12 C 0.18399(13) 0.1205(5) 0.6796(2) 0.0199(6) Uani 1 1 d .
H12A H 0.1505 0.0600 0.6346 0.024 Uiso 1 1 calc R
H12B H 0.1983 0.0085 0.7264 0.024 Uiso 1 1 calc R
Br3 Br 0.020364(12) 0.09556(6) 0.138514(19) 0.02421(7) Uani 1 1 d .
O3 O -0.04883(8) -0.0799(4) 0.27940(14) 0.0198(4) Uani 1 1 d .
H3 H -0.0719 0.0252 0.2690 0.030 Uiso 1 1 calc R
C13 C 0.00799(13) -0.0038(5) 0.3202(2) 0.0193(6) Uani 1 1 d .
H13 H 0.0073 0.0533 0.3821 0.023 Uiso 1 1 calc R
C14 C 0.02688(12) 0.1809(5) 0.2670(2) 0.0185(6) Uani 1 1 d .
H14 H 0.0009 0.3076 0.2682 0.022 Uiso 1 1 calc R
C15 C 0.08936(12) 0.2481(6) 0.3103(2) 0.0206(6) Uani 1 1 d .
H15A H 0.1020 0.3559 0.2704 0.025 Uiso 1 1 calc R
H15B H 0.0906 0.3183 0.3698 0.025 Uiso 1 1 calc R
C16 C 0.13122(12) 0.0593(5) 0.3250(2) 0.0239(7) Uani 1 1 d .
H16A H 0.1700 0.1097 0.3582 0.029 Uiso 1 1 calc R
H16B H 0.1346 0.0023 0.2651 0.029 Uiso 1 1 calc R
C17 C 0.11104(13) -0.1213(6) 0.3793(2) 0.0276(7) Uani 1 1 d .
H17A H 0.1125 -0.0698 0.4420 0.033 Uiso 1 1 calc R
H17B H 0.1377 -0.2462 0.3837 0.033 Uiso 1 1 calc R
C18 C 0.04900(13) -0.1941(5) 0.3342(2) 0.0219(6) Uani 1 1 d .
H18A H 0.0484 -0.2621 0.2745 0.026 Uiso 1 1 calc R
H18B H 0.0361 -0.3031 0.3733 0.026 Uiso 1 1 calc R

loop_
_atom_site_aniso_label
_atom_site_aniso_U_11
_atom_site_aniso_U_22
_atom_site_aniso_U_33
_atom_site_aniso_U_23
_atom_site_aniso_U_13
_atom_site_aniso_U_12
Br1 0.01997(13) 0.02300(15) 0.02520(14) -0.00163(13) 0.00804(10) -0.00143(13)
O1 0.0243(10) 0.0118(9) 0.0211(9) -0.0002(9) 0.0033(8) 0.0015(10)
C1 0.0175(13) 0.0141(14) 0.0220(14) 0.0000(11) 0.0029(11) 0.0006(11)
C2 0.0195(13) 0.0139(13) 0.0226(14) 0.0010(11) 0.0045(11) 0.0040(11)
C3 0.0224(13) 0.0161(15) 0.0252(14) -0.0064(13) 0.0037(11) 0.0019(13)
C4 0.0278(15) 0.025(2) 0.0222(15) -0.0022(13) 0.0008(12) 0.0042(14)
C5 0.0357(17) 0.0208(17) 0.0234(15) 0.0044(12) 0.0085(13) 0.0039(14)
C6 0.0303(16) 0.0125(15) 0.0252(15) 0.0023(11) 0.0048(12) -0.0011(12)
Br2 0.01815(13) 0.0394(2) 0.02423(15) 0.00411(15) -0.00030(11) -0.00141(15)
O2 0.0226(9) 0.0140(9) 0.0219(9) -0.0013(9) 0.0100(8) -0.0034(10)
C7 0.0193(13) 0.0125(14) 0.0169(13) -0.0012(10) 0.0049(10) 0.0000(10)
C8 0.0198(13) 0.0144(13) 0.0195(13) -0.0010(11) 0.0031(11) -0.0018(11)
C9 0.0207(13) 0.0226(17) 0.0227(14) 0.0033(12) 0.0046(11) -0.0036(13)
C10 0.0225(14) 0.0286(18) 0.0193(14) 0.0007(12) 0.0077(11) -0.0034(13)
C11 0.0266(15) 0.0179(14) 0.0224(14) -0.0045(12) 0.0114(12) 0.0014(12)
C12 0.0265(14) 0.0131(15) 0.0212(13) 0.0001(12) 0.0078(11) 0.0003(12)
Br3 0.02221(14) 0.02938(17) 0.02076(14) 0.00047(14) 0.00447(11) -0.00192(14)
O3 0.0171(9) 0.0131(10) 0.0293(10) -0.0013(10) 0.0056(8) 0.0019(9)
C13 0.0195(13) 0.0158(14) 0.0221(14) -0.0018(11) 0.0039(11) 0.0037(11)
C14 0.0187(13) 0.0159(13) 0.0214(14) -0.0003(11) 0.0056(11) 0.0034(11)
C15 0.0201(12) 0.0135(13) 0.0276(14) -0.0012(13) 0.0043(11) -0.0008(13)
C16 0.0167(13) 0.0246(18) 0.0296(15) -0.0037(13) 0.0039(11) 0.0016(12)
C17 0.0197(14) 0.0241(18) 0.0351(17) 0.0052(14) -0.0013(12) 0.0065(13)
C18 0.0217(13) 0.0147(16) 0.0280(16) 0.0029(11) 0.0031(12) 0.0045(11)

loop_
_atom_type_symbol
_atom_type_description
_atom_type_scat_dispersion_real
_atom_type_scat_dispersion_imag
_atom_type_scat_source
C C 0.0033 0.0016 'International Tables Vol C Tables 4.2.6.8 and 6.1.1.4'
H H 0.0000 0.0000 'International Tables Vol C Tables 4.2.6.8 and 6.1.1.4'
O O 0.0106 0.0060 'International Tables Vol C Tables 4.2.6.8 and 6.1.1.4'
Br Br -0.2901 2.4595 'International Tables Vol C Tables 4.2.6.8 and 6.1.1.4'

loop_
_geom_angle_atom_site_label_1
_geom_angle_atom_site_label_2
_geom_angle_atom_site_label_3
_geom_angle
C1 O1 H1 109.5
O1 C1 C6 108.8(2)
O1 C1 C2 112.7(2)
C6 C1 C2 112.8(2)
O1 C1 H1A 107.4
C6 C1 H1A 107.4
C2 C1 H1A 107.4
C3 C2 C1 110.7(3)
C3 C2 Br1 109.7(2)
C1 C2 Br1 110.3(2)
C3 C2 H2 108.7
C1 C2 H2 108.7
Br1 C2 H2 108.7
C2 C3 C4 112.2(3)
C2 C3 H3A 109.2
C4 C3 H3A 109.2
C2 C3 H3B 109.2
C4 C3 H3B 109.2
H3A C3 H3B 107.9
C5 C4 C3 111.5(3)
C5 C4 H4A 109.3
C3 C4 H4A 109.3
C5 C4 H4B 109.3
C3 C4 H4B 109.3
H4A C4 H4B 108.0
C4 C5 C6 111.4(3)
C4 C5 H5A 109.3
C6 C5 H5A 109.3
C4 C5 H5B 109.3
C6 C5 H5B 109.3
H5A C5 H5B 108.0
C1 C6 C5 110.2(3)
C1 C6 H6A 109.6
C5 C6 H6A 109.6
C1 C6 H6B 109.6
C5 C6 H6B 109.6
H6A C6 H6B 108.1
C7 O2 H2A 109.5
O2 C7 C12 109.0(2)
O2 C7 C8 113.1(2)
C12 C7 C8 112.7(2)
O2 C7 H7 107.2
C12 C7 H7 107.2
C8 C7 H7 107.2
C9 C8 C7 110.6(2)
C9 C8 Br2 110.0(2)
C7 C8 Br2 110.37(19)
C9 C8 H8 108.6
C7 C8 H8 108.6
Br2 C8 H8 108.6
C8 C9 C10 113.5(3)
C8 C9 H9A 108.9
C10 C9 H9A 108.9
C8 C9 H9B 108.9
C10 C9 H9B 108.9
H9A C9 H9B 107.7
C9 C10 C11 111.2(2)
C9 C10 H10A 109.4
C11 C10 H10A 109.4
C9 C10 H10B 109.4
C11 C10 H10B 109.4
H10A C10 H10B 108.0
C12 C11 C10 111.6(3)
C12 C11 H11A 109.3
C10 C11 H11A 109.3
C12 C11 H11B 109.3
C10 C11 H11B 109.3
H11A C11 H11B 108.0
C7 C12 C11 111.0(3)
C7 C12 H12A 109.4
C11 C12 H12A 109.4
C7 C12 H12B 109.4
C11 C12 H12B 109.4
H12A C12 H12B 108.0
C13 O3 H3 109.5
O3 C13 C18 108.5(2)
O3 C13 C14 112.7(2)
C18 C13 C14 113.4(3)
O3 C13 H13 107.3
C18 C13 H13 107.3
C14 C13 H13 107.3
C13 C14 C15 110.8(2)
C13 C14 Br3 110.5(2)
C15 C14 Br3 109.6(2)
C13 C14 H14 108.6
C15 C14 H14 108.6
Br3 C14 H14 108.6
C16 C15 C14 112.9(3)
C16 C15 H15A 109.0
C14 C15 H15A 109.0
C16 C15 H15B 109.0
C14 C15 H15B 109.0
H15A C15 H15B 107.8
C15 C16 C17 111.4(2)
C15 C16 H16A 109.3
C17 C16 H16A 109.3
C15 C16 H16B 109.3
C17 C16 H16B 109.3
H16A C16 H16B 108.0
C16 C17 C18 111.4(3)
C16 C17 H17A 109.3
C18 C17 H17A 109.3
C16 C17 H17B 109.3
C18 C17 H17B 109.3
H17A C17 H17B 108.0
C13 C18 C17 110.7(3)
C13 C18 H18A 109.5
C17 C18 H18A 109.5
C13 C18 H18B 109.5
C17 C18 H18B 109.5
H18A C18 H18B 108.1

loop_
_geom_bond_atom_site_label_1
_geom_bond_atom_site_label_2
_geom_bond_distance
Br1 C2 1.979(3)
O1 C1 1.424(3)
O1 H1 0.8400
C1 C6 1.515(4)
C1 C2 1.523(4)
C1 H1A 1.0000
C2 C3 1.521(4)
C2 H2 1.0000
C3 C4 1.527(5)
C3 H3A 0.9900
C3 H3B 0.9900
C4 C5 1.513(5)
C4 H4A 0.9900
C4 H4B 0.9900
C5 C6 1.538(4)
C5 H5A 0.9900
C5 H5B 0.9900
C6 H6A 0.9900
C6 H6B 0.9900
Br2 C8 1.978(3)
O2 C7 1.416(3)
O2 H2A 0.8400
C7 C12 1.505(4)
C7 C8 1.534(4)
C7 H7 1.0000
C8 C9 1.515(4)
C8 H8 1.0000
C9 C10 1.514(5)
C9 H9A 0.9900
C9 H9B 0.9900
C10 C11 1.537(4)
C10 H10A 0.9900
C10 H10B 0.9900
C11 C12 1.525(4)
C11 H11A 0.9900
C11 H11B 0.9900
C12 H12A 0.9900
C12 H12B 0.9900
Br3 C14 1.977(3)
O3 C13 1.424(3)
O3 H3 0.8400
C13 C18 1.510(4)
C13 C14 1.522(4)
C13 H13 1.0000
C14 C15 1.531(4)
C14 H14 1.0000
C15 C16 1.515(4)
C15 H15A 0.9900
C15 H15B 0.9900
C16 C17 1.526(5)
C16 H16A 0.9900
C16 H16B 0.9900
C17 C18 1.537(4)
C17 H17A 0.9900
C17 H17B 0.9900
C18 H18A 0.9900
C18 H18B 0.9900

loop_
_geom_hbond_atom_site_label_D
_geom_hbond_atom_site_label_H
_geom_hbond_atom_site_label_A
_geom_hbond_distance_DH
_geom_hbond_distance_HA
_geom_hbond_distance_DA
_geom_hbond_angle_DHA
_geom_hbond_site_symmetry_A
O1 H1 O3 0.84 1.87 2.707(3) 174.3 2_566
O2 H2A O1 0.84 1.86 2.689(3) 171.5 .
O3 H3 O2 0.84 1.85 2.684(3) 172.2 2_556

loop_
_geom_torsion_atom_site_label_1
_geom_torsion_atom_site_label_2
_geom_torsion_atom_site_label_3
_geom_torsion_atom_site_label_4
_geom_torsion
O1 C1 C2 C3 -178.4(2)
C6 C1 C2 C3 -54.6(3)
O1 C1 C2 Br1 -56.7(3)
C6 C1 C2 Br1 67.0(3)
C1 C2 C3 C4 53.3(3)
Br1 C2 C3 C4 -68.7(3)
C2 C3 C4 C5 -54.4(4)
C3 C4 C5 C6 55.1(4)
O1 C1 C6 C5 -178.7(3)
C2 C1 C6 C5 55.5(4)
C4 C5 C6 C1 -55.4(4)
O2 C7 C8 C9 -178.0(2)
C12 C7 C8 C9 -53.7(3)
O2 C7 C8 Br2 -56.0(3)
C12 C7 C8 Br2 68.3(3)
C7 C8 C9 C10 52.6(3)
Br2 C8 C9 C10 -69.6(3)
C8 C9 C10 C11 -53.0(3)
C9 C10 C11 C12 53.5(3)
O2 C7 C12 C11 -178.1(2)
C8 C7 C12 C11 55.3(3)
C10 C11 C12 C7 -54.9(3)
O3 C13 C14 C15 -176.7(2)
C18 C13 C14 C15 -52.9(3)
O3 C13 C14 Br3 -55.0(3)
C18 C13 C14 Br3 68.7(3)
C13 C14 C15 C16 52.1(3)
Br3 C14 C15 C16 -70.1(3)
C14 C15 C16 C17 -53.8(3)
C15 C16 C17 C18 54.8(4)
O3 C13 C18 C17 -179.3(3)
C14 C13 C18 C17 54.7(4)
C16 C17 C18 C13 -55.0(4)

loop_
_cod_related_entry_id
_cod_related_entry_database
_cod_related_entry_code
1 ChemSpider 77093
